data_2243660
loop_
_publ_author_name
'Sapayev, F. A.'
'Okmanov, R. Ya.'
'Kholikov, T. S.'
'Tadjimukhamedov, Kh. S.'
'Tashkhodjaev, B.'

_publ_section_title
;
 Crystal structures of 2-amino-2-oxoethyl 4-bromobenzoate,
 2-amino-2-oxoethyl 4-nitrobenzoate and 2-amino-2-oxoethyl 4-aminobenzoate
 monohydrate
;
_journal_issue 12
_journal_name_full 'Acta Crystallographica Section E'
_journal_page_first 1805
_journal_page_last 1809
_journal_paper_doi 10.1107/S2056989020014371
_journal_volume 76
_journal_year 2020
_chemical_formula_iupac 'C9 H8 Br N O3'
_chemical_formula_moiety 'C9 H8 Br N O3'
_chemical_formula_sum 'C9 H8 Br N O3'
_chemical_formula_weight 258.07
_chemical_melting_point 475(2)
_chemical_name_common
;
(2-(4-Bromobenzoyloxy)acetamide)
4-Bromo-benzoic acid carbamoylmethyl ester
;
_chemical_name_systematic
;
2-Amino-2-oxoethyl 4-bromobenzoate
;
_space_group_crystal_system monoclinic
_space_group_IT_number 14
_space_group_name_Hall '-P 2yn'
_space_group_name_H-M_alt 'P 1 21/n 1'
_atom_sites_solution_hydrogens mixed
_atom_sites_solution_primary direct
_atom_sites_solution_secondary difmap
_audit_creation_method SHELXL-2014/8
_cell_angle_alpha 90
_cell_angle_beta 112.96(3)
_cell_angle_gamma 90
_cell_formula_units_Z 8
_cell_length_a 18.623(4)
_cell_length_b 4.8255(10)
_cell_length_c 23.195(5)
_cell_measurement_reflns_used 2381
_cell_measurement_temperature 291(2)
_cell_measurement_theta_max 75.4280
_cell_measurement_theta_min 3.9030
_cell_volume 1919.3(8)
_computing_cell_refinement
;
CrysAlis PRO (Rigaku OD, 2018)
;
_computing_data_collection
;
CrysAlis PRO (Rigaku OD, 2018)
;
_computing_data_reduction
;
CrysAlis PRO (Rigaku OD, 2018)
;
_computing_molecular_graphics
;
XP in SHELXTL (Sheldrick, 2008)
;
_computing_publication_material
;
SHELXTL (Sheldrick, 2008), PLATON (Spek, 2020)
and publCIF (Westrip, 2010)'
;
_computing_structure_refinement
;
<i>SHELXL2014/8</i> (Sheldrick, 2015)
;
_computing_structure_solution
;
SHELXS7 (Sheldrick, 2008)
;
_diffrn_ambient_temperature 291(2)
_diffrn_detector ' CCD plate '
_diffrn_detector_area_resol_mean 10.2576
_diffrn_measured_fraction_theta_full 1.000
_diffrn_measured_fraction_theta_max 0.961
_diffrn_measurement_device 'four-circle diffractometer'
_diffrn_measurement_device_type 'Oxford Diffraction Xcalibur, Ruby'
_diffrn_measurement_method '\w scans'
_diffrn_radiation_monochromator graphite
_diffrn_radiation_type CuK\a
_diffrn_radiation_wavelength 1.54184
_diffrn_reflns_av_R_equivalents 0.0326
_diffrn_reflns_av_unetI/netI 0.0417
_diffrn_reflns_limit_h_max 22
_diffrn_reflns_limit_h_min -20
_diffrn_reflns_limit_k_max 5
_diffrn_reflns_limit_k_min -3
_diffrn_reflns_limit_l_max 28
_diffrn_reflns_limit_l_min -28
_diffrn_reflns_number 6390
_diffrn_reflns_theta_full 67.684
_diffrn_reflns_theta_max 75.933
_diffrn_reflns_theta_min 3.885
_diffrn_source 'Enhance (Cu) X-ray Source'
_exptl_absorpt_coefficient_mu 5.710
_exptl_absorpt_correction_T_max 0.4248
_exptl_absorpt_correction_T_min 0.2923
_exptl_absorpt_correction_type multi-scan
_exptl_absorpt_process_details
;
(SADABS; Bruker, 2008)
;
_exptl_crystal_colour colorless
_exptl_crystal_density_diffrn 1.786
_exptl_crystal_description prismatic
_exptl_crystal_F_000 1024
_exptl_crystal_size_max 0.60
_exptl_crystal_size_mid 0.20
_exptl_crystal_size_min 0.15
_refine_diff_density_max 0.622
_refine_diff_density_min -0.849
_refine_ls_extinction_method none
_refine_ls_goodness_of_fit_ref 1.061
_refine_ls_hydrogen_treatment mixed
_refine_ls_matrix_type full
_refine_ls_number_parameters 269
_refine_ls_number_reflns 3832
_refine_ls_number_restraints 0
_refine_ls_restrained_S_all 1.061
_refine_ls_R_factor_all 0.0586
_refine_ls_R_factor_gt 0.0493
_refine_ls_shift/su_max 0.001
_refine_ls_shift/su_mean 0.000
_refine_ls_structure_factor_coef Fsqd
_refine_ls_weighting_details 'w=1/[\s^2^(Fo^2^)+(0.0772P)^2^+0.3454P] where P=(Fo^2^+2Fc^2^)/3'
_refine_ls_weighting_scheme calc
_refine_ls_wR_factor_gt 0.1297
_refine_ls_wR_factor_ref 0.1384
_reflns_number_gt 3165
_reflns_number_total 3832
_reflns_threshold_expression 'I > 2\s(I)'
_cod_data_source_file mw2171sup1.cif
_cod_data_source_block I
_cod_original_sg_symbol_H-M 'P 21/n'
_cod_database_code 2243660
_shelx_space_group_comment
;
The symmetry employed for this shelxl refinement is uniquely defined
by the following loop, which should always be used as a source of
symmetry information in preference to the above space-group names.
They are only intended as comments.
;

loop_
_space_group_symop_operation_xyz
'x, y, z'
'-x+1/2, y+1/2, -z+1/2'
'-x, -y, -z'
'x-1/2, -y-1/2, z-1/2'

loop_
_atom_site_type_symbol
_atom_site_label
_atom_site_fract_x
_atom_site_fract_y
_atom_site_fract_z
_atom_site_U_iso_or_equiv
_atom_site_adp_type
_atom_site_calc_flag
_atom_site_occupancy
_atom_site_disorder_assembly
_atom_site_disorder_group
Br Br1A 0.59795(3) 0.16726(12) 0.02621(3) 0.06387(18) Uani d 1 . .
O O1A 0.8638(2) 1.0616(8) -0.01058(15) 0.0605(8) Uani d 1 . .
O O2A 0.89019(17) 1.1199(6) 0.09136(15) 0.0503(7) Uani d 1 . .
O O3A 1.03189(18) 0.9293(6) 0.09906(17) 0.0565(8) Uani d 1 . .
N N1A 1.0666(2) 1.3499(8) 0.0755(2) 0.0562(10) Uani d 1 . .
C C1A 0.7921(2) 0.7970(9) 0.03619(17) 0.0415(8) Uani d 1 . .
C C2A 0.7811(2) 0.7232(10) 0.09046(18) 0.0480(9) Uani d 1 . .
H H2AA 0.8124 0.8027 0.1285 0.058 Uiso calc 1 . .
C C3A 0.7248(2) 0.5349(10) 0.08845(19) 0.0490(9) Uani d 1 . .
H H3AA 0.7173 0.4880 0.1246 0.059 Uiso calc 1 . .
C C4A 0.6792(2) 0.4160(9) 0.03104(19) 0.0448(8) Uani d 1 . .
C C5A 0.6903(3) 0.4759(9) -0.0231(2) 0.0502(10) Uani d 1 . .
H H5AA 0.6607 0.3889 -0.0606 0.060 Uiso calc 1 . .
C C6A 0.7466(2) 0.6684(10) -0.02010(18) 0.0490(9) Uani d 1 . .
H H6AA 0.7544 0.7128 -0.0563 0.059 Uiso calc 1 . .
C C7A 0.8509(2) 1.0019(9) 0.03547(19) 0.0446(9) Uani d 1 . .
C C8A 0.9478(2) 1.3163(9) 0.0930(2) 0.0513(10) Uani d 1 . .
H H8AA 0.9637 1.4220 0.1316 0.062 Uiso calc 1 . .
H H8AB 0.9257 1.4444 0.0583 0.062 Uiso calc 1 . .
C C9A 1.0189(2) 1.1759(8) 0.08903(19) 0.0423(8) Uani d 1 . .
Br Br1B 0.67568(2) 0.97787(9) 0.22125(2) 0.05283(17) Uani d 1 . .
O O1B 0.38919(19) -0.0158(7) 0.13654(16) 0.0566(8) Uani d 1 . .
O O2B 0.40704(17) 0.0563(7) 0.23657(14) 0.0499(7) Uani d 1 . .
O O3B 0.2552(2) 0.2216(6) 0.17521(19) 0.0599(8) Uani d 1 . .
N N1B 0.2115(2) -0.2140(8) 0.1638(2) 0.0590(10) Uani d 1 . .
C C1B 0.4827(2) 0.3192(8) 0.19559(18) 0.0403(8) Uani d 1 . .
C C2B 0.5228(2) 0.4425(8) 0.25363(18) 0.0438(8) Uani d 1 . .
H H2BA 0.5112 0.3927 0.2877 0.053 Uiso calc 1 . .
C C3B 0.5798(2) 0.6380(8) 0.26086(18) 0.0431(8) Uani d 1 . .
H H3BA 0.6070 0.7184 0.2998 0.052 Uiso calc 1 . .
C C4B 0.5961(2) 0.7133(8) 0.20969(19) 0.0413(8) Uani d 1 . .
C C5B 0.5564(2) 0.5973(9) 0.15118(19) 0.0463(9) Uani d 1 . .
H H5BA 0.5673 0.6527 0.1170 0.056 Uiso calc 1 . .
C C6B 0.5005(2) 0.3988(9) 0.14437(18) 0.0451(8) Uani d 1 . .
H H6BA 0.4743 0.3166 0.1055 0.054 Uiso calc 1 . .
C C7B 0.4222(2) 0.1058(9) 0.18490(19) 0.0433(8) Uani d 1 . .
C C8B 0.3457(2) -0.1403(9) 0.2275(2) 0.0499(9) Uani d 1 . .
H H8BA 0.3449 -0.1889 0.2679 0.060 Uiso calc 1 . .
H H8BB 0.3562 -0.3078 0.2090 0.060 Uiso calc 1 . .
C C9B 0.2666(2) -0.0281(8) 0.1857(2) 0.0430(8) Uani d 1 . .
H H1A 1.064(4) 1.527(14) 0.074(3) 0.070(18) Uiso d 1 . .
H H2A 1.107(3) 1.286(12) 0.067(2) 0.058(14) Uiso d 1 . .
H H1B 0.160(4) -0.159(12) 0.142(3) 0.064(16) Uiso d 1 . .
H H2B 0.225(5) -0.385(19) 0.167(4) 0.11(3) Uiso d 1 . .

loop_
_atom_site_aniso_label
_atom_site_aniso_U_11
_atom_site_aniso_U_22
_atom_site_aniso_U_33
_atom_site_aniso_U_12
_atom_site_aniso_U_13
_atom_site_aniso_U_23
Br1A 0.0482(3) 0.0654(3) 0.0756(3) -0.0109(2) 0.0215(2) -0.0061(2)
O1A 0.0569(19) 0.074(2) 0.0558(17) 0.0015(16) 0.0275(14) 0.0065(16)
O2A 0.0425(15) 0.0511(16) 0.0623(16) -0.0055(12) 0.0258(13) -0.0114(14)
O3A 0.0476(16) 0.0373(15) 0.087(2) 0.0071(13) 0.0286(16) 0.0083(15)
N1A 0.0413(19) 0.039(2) 0.096(3) 0.0026(15) 0.0345(19) 0.0011(19)
C1A 0.0327(17) 0.048(2) 0.0439(17) 0.0086(15) 0.0146(14) -0.0008(16)
C2A 0.042(2) 0.057(2) 0.0425(18) 0.0013(18) 0.0139(15) -0.0077(17)
C3A 0.043(2) 0.059(3) 0.0448(19) 0.0018(18) 0.0166(16) -0.0040(18)
C4A 0.0346(18) 0.041(2) 0.054(2) -0.0005(15) 0.0117(15) -0.0046(17)
C5A 0.045(2) 0.053(2) 0.048(2) 0.0029(18) 0.0125(17) -0.0100(18)
C6A 0.041(2) 0.061(3) 0.0414(18) 0.0027(18) 0.0131(15) -0.0046(18)
C7A 0.0373(19) 0.045(2) 0.053(2) 0.0099(16) 0.0200(16) 0.0010(17)
C8A 0.039(2) 0.043(2) 0.077(3) -0.0009(16) 0.0283(19) -0.010(2)
C9A 0.0335(17) 0.038(2) 0.0526(19) 0.0053(14) 0.0141(15) -0.0037(16)
Br1B 0.0354(2) 0.0468(3) 0.0738(3) -0.00022(16) 0.01852(19) 0.0072(2)
O1B 0.0513(17) 0.0560(18) 0.0640(18) -0.0109(14) 0.0240(14) -0.0166(15)
O2B 0.0429(15) 0.0532(16) 0.0554(15) -0.0074(13) 0.0211(12) -0.0041(13)
O3B 0.0531(17) 0.0311(15) 0.097(2) 0.0056(13) 0.0305(17) 0.0047(15)
N1B 0.048(2) 0.0341(19) 0.080(3) 0.0025(15) 0.0084(18) 0.0062(18)
C1B 0.0310(16) 0.0385(19) 0.0511(19) 0.0056(14) 0.0155(14) -0.0013(15)
C2B 0.0410(19) 0.044(2) 0.0453(18) 0.0022(16) 0.0157(15) 0.0024(16)
C3B 0.0401(19) 0.040(2) 0.0459(18) -0.0042(15) 0.0136(15) -0.0016(15)
C4B 0.0254(15) 0.0373(18) 0.056(2) 0.0002(13) 0.0106(14) 0.0024(16)
C5B 0.0371(18) 0.054(2) 0.0483(19) 0.0046(17) 0.0166(15) 0.0018(17)
C6B 0.0350(17) 0.052(2) 0.0453(18) 0.0046(16) 0.0124(14) -0.0055(17)
C7B 0.0327(17) 0.042(2) 0.054(2) 0.0067(15) 0.0152(15) -0.0038(17)
C8B 0.039(2) 0.044(2) 0.067(2) -0.0004(16) 0.0206(18) 0.0046(19)
C9B 0.043(2) 0.0319(19) 0.061(2) 0.0028(15) 0.0282(17) 0.0023(16)

loop_
_atom_type_symbol
_atom_type_description
_atom_type_scat_dispersion_real
_atom_type_scat_dispersion_imag
_atom_type_scat_source
C C 0.0181 0.0091 'International Tables Vol C Tables 4.2.6.8 and 6.1.1.4'
H H 0.0000 0.0000 'International Tables Vol C Tables 4.2.6.8 and 6.1.1.4'
N N 0.0311 0.0180 'International Tables Vol C Tables 4.2.6.8 and 6.1.1.4'
O O 0.0492 0.0322 'International Tables Vol C Tables 4.2.6.8 and 6.1.1.4'
Br Br -0.6763 1.2805 'International Tables Vol C Tables 4.2.6.8 and 6.1.1.4'

loop_
_geom_angle_atom_site_label_1
_geom_angle_atom_site_label_2
_geom_angle_atom_site_label_3
_geom_angle_site_symmetry_1
_geom_angle_site_symmetry_3
_geom_angle
_geom_angle_publ_flag
C7A O2A C8A . . 115.5(3) ?
C9A N1A H1A . . 127(4) ?
C9A N1A H2A . . 121(4) ?
H1A N1A H2A . . 111(6) ?
C6A C1A C2A . . 118.7(4) ?
C6A C1A C7A . . 117.9(4) ?
C2A C1A C7A . . 123.3(4) ?
C3A C2A C1A . . 121.1(4) ?
C3A C2A H2AA . . 119.5 ?
C1A C2A H2AA . . 119.5 ?
C2A C3A C4A . . 118.5(4) ?
C2A C3A H3AA . . 120.7 ?
C4A C3A H3AA . . 120.7 ?
C5A C4A C3A . . 122.1(4) ?
C5A C4A Br1A . . 118.5(3) ?
C3A C4A Br1A . . 119.4(3) ?
C4A C5A C6A . . 118.4(4) ?
C4A C5A H5AA . . 120.8 ?
C6A C5A H5AA . . 120.8 ?
C5A C6A C1A . . 121.2(4) ?
C5A C6A H6AA . . 119.4 ?
C1A C6A H6AA . . 119.4 ?
O1A C7A O2A . . 121.8(4) ?
O1A C7A C1A . . 124.6(4) ?
O2A C7A C1A . . 113.6(4) ?
O2A C8A C9A . . 111.5(3) ?
O2A C8A H8AA . . 109.3 ?
C9A C8A H8AA . . 109.3 ?
O2A C8A H8AB . . 109.3 ?
C9A C8A H8AB . . 109.3 ?
H8AA C8A H8AB . . 108.0 ?
O3A C9A N1A . . 123.7(4) ?
O3A C9A C8A . . 122.4(4) ?
N1A C9A C8A . . 113.9(4) ?
C7B O2B C8B . . 114.5(3) ?
C9B N1B H1B . . 120(4) ?
C9B N1B H2B . . 117(5) ?
H1B N1B H2B . . 122(6) ?
C2B C1B C6B . . 119.1(4) ?
C2B C1B C7B . . 123.2(4) ?
C6B C1B C7B . . 117.7(4) ?
C3B C2B C1B . . 120.4(4) ?
C3B C2B H2BA . . 119.8 ?
C1B C2B H2BA . . 119.8 ?
C2B C3B C4B . . 119.4(4) ?
C2B C3B H3BA . . 120.3 ?
C4B C3B H3BA . . 120.3 ?
C3B C4B C5B . . 121.5(4) ?
C3B C4B Br1B . . 118.5(3) ?
C5B C4B Br1B . . 120.0(3) ?
C6B C5B C4B . . 119.0(4) ?
C6B C5B H5BA . . 120.5 ?
C4B C5B H5BA . . 120.5 ?
C5B C6B C1B . . 120.7(4) ?
C5B C6B H6BA . . 119.7 ?
C1B C6B H6BA . . 119.7 ?
O1B C7B O2B . . 122.2(4) ?
O1B C7B C1B . . 125.3(4) ?
O2B C7B C1B . . 112.6(3) ?
O2B C8B C9B . . 112.1(3) ?
O2B C8B H8BA . . 109.2 ?
C9B C8B H8BA . . 109.2 ?
O2B C8B H8BB . . 109.2 ?
C9B C8B H8BB . . 109.2 ?
H8BA C8B H8BB . . 107.9 ?
O3B C9B N1B . . 123.1(4) ?
O3B C9B C8B . . 121.8(4) ?
N1B C9B C8B . . 115.1(4) ?

loop_
_geom_bond_atom_site_label_1
_geom_bond_atom_site_label_2
_geom_bond_site_symmetry_2
_geom_bond_distance
_geom_bond_publ_flag
Br1A C4A . 1.900(4) ?
O1A C7A . 1.217(6) ?
O2A C7A . 1.342(5) ?
O2A C8A . 1.421(5) ?
O3A C9A . 1.219(5) ?
N1A C9A . 1.345(6) ?
N1A H1A . 0.85(7) ?
N1A H2A . 0.91(6) ?
C1A C6A . 1.394(5) ?
C1A C2A . 1.398(6) ?
C1A C7A . 1.480(6) ?
C2A C3A . 1.374(6) ?
C2A H2AA . 0.9300 ?
C3A C4A . 1.394(6) ?
C3A H3AA . 0.9300 ?
C4A C5A . 1.380(6) ?
C5A C6A . 1.382(7) ?
C5A H5AA . 0.9300 ?
C6A H6AA . 0.9300 ?
C8A C9A . 1.522(5) ?
C8A H8AA . 0.9700 ?
C8A H8AB . 0.9700 ?
Br1B C4B . 1.894(4) ?
O1B C7B . 1.201(5) ?
O2B C7B . 1.355(5) ?
O2B C8B . 1.437(5) ?
O3B C9B . 1.231(5) ?
N1B C9B . 1.307(6) ?
N1B H1B . 0.93(6) ?
N1B H2B . 0.86(9) ?
C1B C2B . 1.393(6) ?
C1B C6B . 1.406(6) ?
C1B C7B . 1.474(6) ?
C2B C3B . 1.381(6) ?
C2B H2BA . 0.9300 ?
C3B C4B . 1.383(6) ?
C3B H3BA . 0.9300 ?
C4B C5B . 1.385(6) ?
C5B C6B . 1.378(6) ?
C5B H5BA . 0.9300 ?
C6B H6BA . 0.9300 ?
C8B C9B . 1.512(6) ?
C8B H8BA . 0.9700 ?
C8B H8BB . 0.9700 ?

loop_
_geom_hbond_atom_site_label_D
_geom_hbond_atom_site_label_H
_geom_hbond_atom_site_label_A
_geom_hbond_site_symmetry_A
_geom_hbond_distance_DH
_geom_hbond_distance_HA
_geom_hbond_distance_DA
_geom_hbond_angle_DHA
_geom_hbond_publ_flag
N1A H1A O3A 1_565 0.85(6) 2.18(7) 2.969(5) 153 y
N1B H1B O3A 1_445 0.93(6) 2.24(6) 3.163(5) 170 y
N1B H2B O3B 1_545 0.86(9) 1.97(9) 2.825(5) 178 y

loop_
_geom_torsion_atom_site_label_1
_geom_torsion_atom_site_label_2
_geom_torsion_atom_site_label_3
_geom_torsion_atom_site_label_4
_geom_torsion_site_symmetry_1
_geom_torsion_site_symmetry_2
_geom_torsion_site_symmetry_3
_geom_torsion_site_symmetry_4
_geom_torsion
_geom_torsion_publ_flag
C6A C1A C2A C3A . . . . -2.3(6) ?
C7A C1A C2A C3A . . . . 178.9(4) ?
C1A C2A C3A C4A . . . . 0.7(7) ?
C2A C3A C4A C5A . . . . 1.8(7) ?
C2A C3A C4A Br1A . . . . -177.3(3) ?
C3A C4A C5A C6A . . . . -2.6(6) ?
Br1A C4A C5A C6A . . . . 176.5(3) ?
C4A C5A C6A C1A . . . . 0.9(6) ?
C2A C1A C6A C5A . . . . 1.5(6) ?
C7A C1A C6A C5A . . . . -179.7(4) ?
C8A O2A C7A O1A . . . . -0.4(6) ?
C8A O2A C7A C1A . . . . 179.4(3) y
C6A C1A C7A O1A . . . . -1.9(6) ?
C2A C1A C7A O1A . . . . 176.9(4) ?
C6A C1A C7A O2A . . . . 178.3(3) y
C2A C1A C7A O2A . . . . -3.0(5) ?
C7A O2A C8A C9A . . . . -72.9(5) y
O2A C8A C9A O3A . . . . -16.9(6) y
O2A C8A C9A N1A . . . . 165.0(4) ?
C6B C1B C2B C3B . . . . -0.6(6) ?
C7B C1B C2B C3B . . . . 178.9(4) ?
C1B C2B C3B C4B . . . . 0.8(6) ?
C2B C3B C4B C5B . . . . 0.1(6) ?
C2B C3B C4B Br1B . . . . -179.1(3) ?
C3B C4B C5B C6B . . . . -1.3(6) ?
Br1B C4B C5B C6B . . . . 177.9(3) ?
C4B C5B C6B C1B . . . . 1.4(6) ?
C2B C1B C6B C5B . . . . -0.5(6) ?
C7B C1B C6B C5B . . . . 179.9(4) ?
C8B O2B C7B O1B . . . . -3.3(6) ?
C8B O2B C7B C1B . . . . 177.1(3) y
C2B C1B C7B O1B . . . . -175.9(4) ?
C6B C1B C7B O1B . . . . 3.7(6) ?
C2B C1B C7B O2B . . . . 3.7(5) ?
C6B C1B C7B O2B . . . . -176.7(3) y
C7B O2B C8B C9B . . . . -69.1(5) y
O2B C8B C9B O3B . . . . -17.6(6) y
O2B C8B C9B N1B . . . . 164.7(4) ?

_cod_database_fobs_code 2243660
